data_1554381
loop_
_publ_author_name
'Li, Jia'
'Luo, Man'
'Sheng, Xingchao'
'Hua, Haiming'
'Yao, Weiwei'
'Pullarkat, Sumod A.'
'Xu, Li'
'Ma, Mengtao'

_publ_section_title
;
 Unsymmetrical \b-diketiminate magnesium(i) complexes: syntheses and
 application in catalytic hydroboration of alkyne, nitrile and carbonyl
 compounds
;
_journal_issue 24
_journal_name_full 'Organic Chemistry Frontiers'
_journal_page_first 3538
_journal_paper_doi 10.1039/C8QO00720A
_journal_volume 5
_journal_year 2018
_chemical_formula_moiety 'C29 H43 I Mg N2 O'
_chemical_formula_sum 'C29 H43 I Mg N2 O'
_chemical_formula_weight 586.86
_space_group_crystal_system triclinic
_space_group_IT_number 2
_space_group_name_Hall '-P 1'
_space_group_name_H-M_alt 'P -1'
_atom_sites_solution_hydrogens geom
_audit_creation_method SHELXL-2014/7
_audit_update_record
;
2018-01-02 deposited with the CCDC.
2018-11-06 downloaded from the CCDC.
;
_cell_angle_alpha 97.790(4)
_cell_angle_beta 90.120(4)
_cell_angle_gamma 96.968(4)
_cell_formula_units_Z 2
_cell_length_a 8.4477(15)
_cell_length_b 11.883(2)
_cell_length_c 15.889(3)
_cell_measurement_reflns_used 6649
_cell_measurement_temperature 298(2)
_cell_measurement_theta_max 28.275
_cell_measurement_theta_min 2.309
_cell_volume 1568.3(5)
_computing_structure_refinement 'SHELXL-2014/7 (Sheldrick, 2014)'
_diffrn_ambient_temperature 298(2)
_diffrn_measured_fraction_theta_full 0.996
_diffrn_measured_fraction_theta_max 0.995
_diffrn_measurement_device_type 'BRUKER D8 VENTURE PHOTON'
_diffrn_measurement_method 'PHI AND OMEGA SCANS'
_diffrn_radiation_type MoK\a
_diffrn_radiation_wavelength 0.71073
_diffrn_reflns_av_R_equivalents 0.0335
_diffrn_reflns_av_unetI/netI 0.0515
_diffrn_reflns_Laue_measured_fraction_full 0.996
_diffrn_reflns_Laue_measured_fraction_max 0.995
_diffrn_reflns_limit_h_max 11
_diffrn_reflns_limit_h_min -9
_diffrn_reflns_limit_k_max 15
_diffrn_reflns_limit_k_min -15
_diffrn_reflns_limit_l_max 19
_diffrn_reflns_limit_l_min -20
_diffrn_reflns_number 12634
_diffrn_reflns_point_group_measured_fraction_full 0.996
_diffrn_reflns_point_group_measured_fraction_max 0.995
_diffrn_reflns_theta_full 25.242
_diffrn_reflns_theta_max 27.876
_diffrn_reflns_theta_min 2.309
_diffrn_source 'FINE-FOCUS SEALED TUBE'
_exptl_absorpt_coefficient_mu 1.062
_exptl_crystal_colour COLORLESS
_exptl_crystal_density_diffrn 1.243
_exptl_crystal_description PLATE
_exptl_crystal_F_000 608
_exptl_crystal_size_max 0.3
_exptl_crystal_size_mid 0.2
_exptl_crystal_size_min 0.1
_refine_diff_density_max 1.052
_refine_diff_density_min -0.653
_refine_diff_density_rms 0.074
_refine_ls_extinction_method none
_refine_ls_goodness_of_fit_ref 1.020
_refine_ls_hydrogen_treatment constr
_refine_ls_matrix_type full
_refine_ls_number_parameters 317
_refine_ls_number_reflns 7455
_refine_ls_number_restraints 1
_refine_ls_restrained_S_all 1.020
_refine_ls_R_factor_all 0.0749
_refine_ls_R_factor_gt 0.0511
_refine_ls_shift/su_max 0.001
_refine_ls_shift/su_mean 0.000
_refine_ls_structure_factor_coef Fsqd
_refine_ls_weighting_details 'w=1/[\s^2^(Fo^2^)+(0.0599P)^2^+1.2471P] where P=(Fo^2^+2Fc^2^)/3'
_refine_ls_weighting_scheme calc
_refine_ls_wR_factor_gt 0.1217
_refine_ls_wR_factor_ref 0.1345
_reflns_Friedel_coverage 0.000
_reflns_number_gt 5444
_reflns_number_total 7492
_reflns_threshold_expression 'I > 2\s(I)'
_cod_data_source_file c8qo00720a2.cif
_cod_data_source_block 12345_a
_cod_database_code 1554381
_shelx_shelxl_version_number 2014/7
_shelx_space_group_comment
;
The symmetry employed for this shelxl refinement is uniquely defined
by the following loop, which should always be used as a source of
symmetry information in preference to the above space-group names.
They are only intended as comments.
;

loop_
_space_group_symop_operation_xyz
'x, y, z'
'-x, -y, -z'

loop_
_atom_site_label
_atom_site_type_symbol
_atom_site_fract_x
_atom_site_fract_y
_atom_site_fract_z
_atom_site_U_iso_or_equiv
_atom_site_adp_type
_atom_site_occupancy
_atom_site_site_symmetry_order
_atom_site_calc_flag
_atom_site_refinement_flags_posn
_atom_site_refinement_flags_adp
I1 I 0.65153(3) 0.82803(2) 0.91550(2) 0.06364(12) Uani 1 1 d . .
C1 C 0.5331(7) 0.4476(3) 0.6346(3) 0.0788(15) Uani 1 1 d . .
H1A H 0.4351 0.3989 0.6199 0.118 Uiso 1 1 calc R U
H1B H 0.5891 0.4182 0.6778 0.118 Uiso 1 1 calc R U
H1C H 0.5980 0.4499 0.5852 0.118 Uiso 1 1 calc R U
O1 O 0.2219(3) 0.7921(2) 0.86136(17) 0.0556(6) Uani 1 1 d . .
N1 N 0.4341(3) 0.8192(2) 0.68405(16) 0.0366(6) Uani 1 1 d . .
Mg1 Mg 0.41994(13) 0.75295(8) 0.79670(6) 0.0352(2) Uani 1 1 d . .
N2 N 0.4204(4) 0.5876(2) 0.74034(18) 0.0481(7) Uani 1 1 d . .
C2 C 0.4967(5) 0.5682(3) 0.6677(2) 0.0503(9) Uani 1 1 d . .
C6 C 0.3651(4) 0.9214(3) 0.6718(2) 0.0401(7) Uani 1 1 d . .
C5 C 0.5463(6) 0.8208(4) 0.5402(3) 0.0651(11) Uani 1 1 d . .
H5A H 0.6289 0.7847 0.5099 0.098 Uiso 1 1 calc R U
H5B H 0.5825 0.9005 0.5568 0.098 Uiso 1 1 calc R U
H5C H 0.4531 0.8131 0.5043 0.098 Uiso 1 1 calc R U
C4 C 0.5057(4) 0.7640(3) 0.6191(2) 0.0416(7) Uani 1 1 d . .
C3 C 0.5465(5) 0.6527(3) 0.6158(2) 0.0485(8) Uani 1 1 d . .
H3 H 0.6166 0.6314 0.5732 0.058 Uiso 1 1 calc R U
C9 C 0.2212(6) 1.1148(4) 0.6509(3) 0.0746(13) Uani 1 1 d . .
H9 H 0.1734 1.1796 0.6440 0.090 Uiso 1 1 calc R U
C8 C 0.3694(6) 1.1260(3) 0.6896(3) 0.0616(10) Uani 1 1 d . .
H8 H 0.4198 1.1990 0.7090 0.074 Uiso 1 1 calc R U
C7 C 0.4463(4) 1.0312(3) 0.7006(2) 0.0468(8) Uani 1 1 d . .
C10 C 0.1446(5) 1.0081(4) 0.6226(3) 0.0679(12) Uani 1 1 d . .
H10 H 0.0458 1.0014 0.5953 0.081 Uiso 1 1 calc R U
C11 C 0.2115(5) 0.9087(3) 0.6339(2) 0.0529(9) Uani 1 1 d . .
C12 C 0.1156(5) 0.7929(4) 0.6079(3) 0.0708(12) Uani 1 1 d . .
H12 H 0.1819 0.7347 0.6203 0.085 Uiso 1 1 calc R U
C13 C -0.0361(7) 0.7778(6) 0.6600(5) 0.119(2) Uani 1 1 d . .
H13A H -0.1057 0.8320 0.6480 0.178 Uiso 1 1 calc R U
H13B H -0.0083 0.7904 0.7194 0.178 Uiso 1 1 calc R U
H13C H -0.0894 0.7015 0.6452 0.178 Uiso 1 1 calc R U
C14 C 0.0736(12) 0.7693(8) 0.5128(5) 0.152(4) Uani 1 1 d . .
H14A H 0.1699 0.7716 0.4808 0.229 Uiso 1 1 calc R U
H14B H 0.0114 0.8265 0.4980 0.229 Uiso 1 1 calc R U
H14C H 0.0132 0.6951 0.5000 0.229 Uiso 1 1 calc R U
C15 C 0.6131(5) 1.0486(3) 0.7400(3) 0.0571(10) Uani 1 1 d . .
H15 H 0.6426 0.9733 0.7476 0.068 Uiso 1 1 calc R U
C16 C 0.7348(7) 1.1026(5) 0.6798(4) 0.0972(18) Uani 1 1 d . .
H16A H 0.7275 1.0565 0.6251 0.146 Uiso 1 1 calc R U
H16B H 0.8406 1.1066 0.7031 0.146 Uiso 1 1 calc R U
H16C H 0.7117 1.1783 0.6739 0.146 Uiso 1 1 calc R U
C17 C 0.6230(7) 1.1226(4) 0.8270(3) 0.0839(15) Uani 1 1 d . .
H17A H 0.6017 1.1985 0.8205 0.126 Uiso 1 1 calc R U
H17B H 0.7279 1.1258 0.8513 0.126 Uiso 1 1 calc R U
H17C H 0.5456 1.0899 0.8638 0.126 Uiso 1 1 calc R U
C18 C 0.3525(7) 0.4910(3) 0.7810(3) 0.0683(13) Uani 1 1 d . .
C19 C 0.4456(9) 0.4540(4) 0.8449(3) 0.092(2) Uani 1 1 d . .
C20 C 0.3682(15) 0.3698(6) 0.8897(4) 0.136(4) Uani 1 1 d . .
H20 H 0.4238 0.3437 0.9322 0.163 Uiso 1 1 calc R U
C21 C 0.2124(16) 0.3254(6) 0.8721(6) 0.151(5) Uani 1 1 d . .
H21 H 0.1642 0.2711 0.9040 0.181 Uiso 1 1 calc R U
C22 C 0.1250(11) 0.3590(5) 0.8083(6) 0.129(3) Uani 1 1 d . .
H22 H 0.0201 0.3267 0.7965 0.155 Uiso 1 1 calc R U
C23 C 0.1986(8) 0.4438(4) 0.7613(4) 0.0901(17) Uani 1 1 d . U
C24 C 0.1095(8) 0.4777(5) 0.6894(5) 0.117(2) Uani 1 1 d . U
H24A H 0.1738 0.4734 0.6396 0.175 Uiso 1 1 calc R U
H24B H 0.0852 0.5547 0.7042 0.175 Uiso 1 1 calc R U
H24C H 0.0122 0.4270 0.6782 0.175 Uiso 1 1 calc R U
C25 C 0.6186(10) 0.4964(5) 0.8626(4) 0.114(3) Uani 1 1 d . .
H25A H 0.6788 0.4324 0.8589 0.172 Uiso 1 1 calc R U
H25B H 0.6312 0.5386 0.9186 0.172 Uiso 1 1 calc R U
H25C H 0.6566 0.5452 0.8216 0.172 Uiso 1 1 calc R U
C26 C 0.1424(12) 0.6589(6) 0.9613(5) 0.138(3) Uani 1 1 d . .
H26A H 0.0617 0.5982 0.9711 0.207 Uiso 1 1 calc R U
H26B H 0.1521 0.7170 1.0099 0.207 Uiso 1 1 calc R U
H26C H 0.2426 0.6291 0.9519 0.207 Uiso 1 1 calc R U
C27 C 0.0978(6) 0.7087(5) 0.8860(4) 0.0882(16) Uani 1 1 d . .
H27A H 0.0737 0.6478 0.8390 0.106 Uiso 1 1 calc R U
H27B H 0.0019 0.7450 0.8979 0.106 Uiso 1 1 calc R U
C28 C 0.2214(7) 0.9063(4) 0.9101(4) 0.0868(16) Uani 1 1 d . .
H28A H 0.3293 0.9456 0.9135 0.104 Uiso 1 1 calc R U
H28B H 0.1880 0.8979 0.9675 0.104 Uiso 1 1 calc R U
C29 C 0.1150(7) 0.9778(4) 0.8728(4) 0.0843(15) Uani 1 1 d . .
H29A H 0.1520 0.9914 0.8175 0.126 Uiso 1 1 calc R U
H29B H 0.1157 1.0496 0.9088 0.126 Uiso 1 1 calc R U
H29C H 0.0083 0.9387 0.8678 0.126 Uiso 1 1 calc R U

loop_
_atom_site_aniso_label
_atom_site_aniso_U_11
_atom_site_aniso_U_22
_atom_site_aniso_U_33
_atom_site_aniso_U_23
_atom_site_aniso_U_13
_atom_site_aniso_U_12
I1 0.06029(19) 0.06908(19) 0.05892(18) 0.00391(13) -0.02225(12) 0.00315(13)
C1 0.134(5) 0.045(2) 0.057(2) -0.0014(19) 0.010(3) 0.018(3)
O1 0.0492(14) 0.0575(15) 0.0569(15) -0.0010(12) 0.0079(12) 0.0029(12)
N1 0.0398(14) 0.0361(13) 0.0341(13) 0.0083(11) -0.0038(11) 0.0018(11)
Mg1 0.0432(6) 0.0335(5) 0.0287(5) 0.0041(4) -0.0017(4) 0.0044(4)
N2 0.074(2) 0.0321(13) 0.0374(14) 0.0046(11) -0.0021(14) 0.0036(13)
C2 0.069(2) 0.0388(17) 0.0407(18) -0.0011(14) -0.0090(16) 0.0043(16)
C6 0.0473(18) 0.0423(17) 0.0348(15) 0.0161(13) 0.0039(13) 0.0094(14)
C5 0.093(3) 0.061(2) 0.044(2) 0.0144(18) 0.018(2) 0.013(2)
C4 0.0452(18) 0.0434(17) 0.0356(16) 0.0087(14) -0.0021(13) -0.0012(14)
C3 0.059(2) 0.0470(19) 0.0383(17) 0.0013(15) 0.0048(15) 0.0067(16)
C9 0.087(3) 0.070(3) 0.081(3) 0.033(3) 0.015(3) 0.039(3)
C8 0.078(3) 0.0418(19) 0.071(3) 0.0195(19) 0.012(2) 0.0159(19)
C7 0.054(2) 0.0419(17) 0.0479(19) 0.0146(15) 0.0101(16) 0.0098(15)
C10 0.058(2) 0.085(3) 0.070(3) 0.031(2) 0.000(2) 0.026(2)
C11 0.049(2) 0.065(2) 0.050(2) 0.0212(18) -0.0019(16) 0.0103(17)
C12 0.058(3) 0.074(3) 0.080(3) 0.016(2) -0.025(2) 0.002(2)
C13 0.076(4) 0.135(6) 0.136(6) 0.029(5) -0.008(4) -0.034(4)
C14 0.191(9) 0.151(7) 0.095(5) 0.004(5) -0.041(5) -0.045(6)
C15 0.055(2) 0.0371(17) 0.076(3) 0.0043(18) -0.0047(19) -0.0008(16)
C16 0.067(3) 0.095(4) 0.121(5) 0.003(4) 0.022(3) -0.015(3)
C17 0.094(4) 0.071(3) 0.080(3) -0.005(3) -0.011(3) -0.003(3)
C18 0.125(4) 0.0332(18) 0.047(2) 0.0077(16) 0.017(2) 0.008(2)
C19 0.185(7) 0.045(2) 0.054(3) 0.014(2) 0.027(3) 0.044(3)
C20 0.281(12) 0.071(4) 0.077(4) 0.043(3) 0.066(6) 0.075(6)
C21 0.263(13) 0.059(4) 0.142(7) 0.040(4) 0.117(9) 0.038(6)
C22 0.175(8) 0.054(3) 0.152(7) 0.014(4) 0.077(6) -0.007(4)
C23 0.126(5) 0.047(2) 0.091(4) 0.003(2) 0.030(3) -0.008(3)
C24 0.094(4) 0.087(4) 0.153(6) -0.011(4) -0.007(4) -0.029(3)
C25 0.188(8) 0.078(4) 0.085(4) 0.011(3) -0.045(4) 0.046(4)
C26 0.212(9) 0.110(5) 0.104(5) 0.041(4) 0.061(6) 0.037(6)
C27 0.062(3) 0.088(4) 0.115(4) 0.018(3) 0.022(3) 0.004(3)
C28 0.078(3) 0.077(3) 0.098(4) -0.023(3) -0.006(3) 0.020(3)
C29 0.091(4) 0.063(3) 0.098(4) 0.007(3) 0.014(3) 0.011(3)

loop_
_atom_type_symbol
_atom_type_description
_atom_type_scat_dispersion_real
_atom_type_scat_dispersion_imag
_atom_type_scat_source
C C 0.0033 0.0016 'International Tables Vol C Tables 4.2.6.8 and 6.1.1.4'
H H 0.0000 0.0000 'International Tables Vol C Tables 4.2.6.8 and 6.1.1.4'
N N 0.0061 0.0033 'International Tables Vol C Tables 4.2.6.8 and 6.1.1.4'
O O 0.0106 0.0060 'International Tables Vol C Tables 4.2.6.8 and 6.1.1.4'
Mg Mg 0.0486 0.0363 'International Tables Vol C Tables 4.2.6.8 and 6.1.1.4'
I I -0.4742 1.8119 'International Tables Vol C Tables 4.2.6.8 and 6.1.1.4'

loop_
_geom_angle_atom_site_label_1
_geom_angle_atom_site_label_2
_geom_angle_atom_site_label_3
_geom_angle
C2 C1 H1A 109.5
C2 C1 H1B 109.5
H1A C1 H1B 109.5
C2 C1 H1C 109.5
H1A C1 H1C 109.5
H1B C1 H1C 109.5
C27 O1 C28 113.0(4)
C27 O1 Mg1 124.6(3)
C28 O1 Mg1 119.6(3)
C4 N1 C6 119.0(3)
C4 N1 Mg1 118.6(2)
C6 N1 Mg1 122.4(2)
O1 Mg1 N2 117.35(13)
O1 Mg1 N1 111.44(12)
N2 Mg1 N1 94.06(11)
O1 Mg1 I1 101.43(9)
N2 Mg1 I1 115.23(10)
N1 Mg1 I1 118.26(8)
C2 N2 C18 119.1(3)
C2 N2 Mg1 118.8(2)
C18 N2 Mg1 121.9(2)
N2 C2 C3 124.4(3)
N2 C2 C1 120.1(3)
C3 C2 C1 115.5(4)
C11 C6 C7 120.9(3)
C11 C6 N1 118.2(3)
C7 C6 N1 120.8(3)
C4 C5 H5A 109.5
C4 C5 H5B 109.5
H5A C5 H5B 109.5
C4 C5 H5C 109.5
H5A C5 H5C 109.5
H5B C5 H5C 109.5
N1 C4 C3 124.8(3)
N1 C4 C5 120.2(3)
C3 C4 C5 115.0(3)
C4 C3 C2 129.4(3)
C4 C3 H3 115.3
C2 C3 H3 115.3
C10 C9 C8 119.8(4)
C10 C9 H9 120.1
C8 C9 H9 120.1
C9 C8 C7 122.0(4)
C9 C8 H8 119.0
C7 C8 H8 119.0
C8 C7 C6 117.6(4)
C8 C7 C15 119.9(3)
C6 C7 C15 122.5(3)
C9 C10 C11 121.6(4)
C9 C10 H10 119.2
C11 C10 H10 119.2
C10 C11 C6 118.0(4)
C10 C11 C12 119.4(4)
C6 C11 C12 122.6(3)
C11 C12 C13 111.7(5)
C11 C12 C14 113.0(5)
C13 C12 C14 110.1(5)
C11 C12 H12 107.2
C13 C12 H12 107.2
C14 C12 H12 107.2
C12 C13 H13A 109.5
C12 C13 H13B 109.5
H13A C13 H13B 109.5
C12 C13 H13C 109.5
H13A C13 H13C 109.5
H13B C13 H13C 109.5
C12 C14 H14A 109.5
C12 C14 H14B 109.5
H14A C14 H14B 109.5
C12 C14 H14C 109.5
H14A C14 H14C 109.5
H14B C14 H14C 109.5
C7 C15 C17 112.6(4)
C7 C15 C16 110.4(4)
C17 C15 C16 109.6(4)
C7 C15 H15 108.0
C17 C15 H15 108.0
C16 C15 H15 108.0
C15 C16 H16A 109.5
C15 C16 H16B 109.5
H16A C16 H16B 109.5
C15 C16 H16C 109.5
H16A C16 H16C 109.5
H16B C16 H16C 109.5
C15 C17 H17A 109.5
C15 C17 H17B 109.5
H17A C17 H17B 109.5
C15 C17 H17C 109.5
H17A C17 H17C 109.5
H17B C17 H17C 109.5
C23 C18 C19 122.3(5)
C23 C18 N2 119.2(4)
C19 C18 N2 118.3(5)
C20 C19 C18 116.3(8)
C20 C19 C25 120.1(7)
C18 C19 C25 123.6(5)
C21 C20 C19 121.4(8)
C21 C20 H20 119.3
C19 C20 H20 119.3
C20 C21 C22 121.9(7)
C20 C21 H21 119.1
C22 C21 H21 119.1
C21 C22 C23 118.6(8)
C21 C22 H22 120.7
C23 C22 H22 120.7
C18 C23 C22 119.4(7)
C18 C23 C24 120.9(5)
C22 C23 C24 119.7(7)
C23 C24 H24A 109.5
C23 C24 H24B 109.5
H24A C24 H24B 109.5
C23 C24 H24C 109.5
H24A C24 H24C 109.5
H24B C24 H24C 109.5
C19 C25 H25A 109.5
C19 C25 H25B 109.5
H25A C25 H25B 109.5
C19 C25 H25C 109.5
H25A C25 H25C 109.5
H25B C25 H25C 109.5
C27 C26 H26A 109.5
C27 C26 H26B 109.5
H26A C26 H26B 109.5
C27 C26 H26C 109.5
H26A C26 H26C 109.5
H26B C26 H26C 109.5
O1 C27 C26 112.8(6)
O1 C27 H27A 109.0
C26 C27 H27A 109.0
O1 C27 H27B 109.0
C26 C27 H27B 109.0
H27A C27 H27B 107.8
O1 C28 C29 113.5(4)
O1 C28 H28A 108.9
C29 C28 H28A 108.9
O1 C28 H28B 108.9
C29 C28 H28B 108.9
H28A C28 H28B 107.7
C28 C29 H29A 109.5
C28 C29 H29B 109.5
H29A C29 H29B 109.5
C28 C29 H29C 109.5
H29A C29 H29C 109.5
H29B C29 H29C 109.5

loop_
_geom_bond_atom_site_label_1
_geom_bond_atom_site_label_2
_geom_bond_distance
I1 Mg1 2.7001(11)
C1 C2 1.526(5)
C1 H1A 0.9600
C1 H1B 0.9600
C1 H1C 0.9600
O1 C27 1.446(6)
O1 C28 1.469(5)
O1 Mg1 2.034(3)
N1 C4 1.333(4)
N1 C6 1.445(4)
N1 Mg1 2.049(3)
Mg1 N2 2.046(3)
N2 C2 1.329(5)
N2 C18 1.451(5)
C2 C3 1.410(5)
C6 C11 1.413(5)
C6 C7 1.415(5)
C5 C4 1.523(5)
C5 H5A 0.9600
C5 H5B 0.9600
C5 H5C 0.9600
C4 C3 1.401(5)
C3 H3 0.9300
C9 C10 1.369(7)
C9 C8 1.377(7)
C9 H9 0.9300
C8 C7 1.397(5)
C8 H8 0.9300
C7 C15 1.520(5)
C10 C11 1.402(6)
C10 H10 0.9300
C11 C12 1.515(6)
C12 C13 1.532(8)
C12 C14 1.532(8)
C12 H12 0.9800
C13 H13A 0.9600
C13 H13B 0.9600
C13 H13C 0.9600
C14 H14A 0.9600
C14 H14B 0.9600
C14 H14C 0.9600
C15 C17 1.531(6)
C15 C16 1.547(7)
C15 H15 0.9800
C16 H16A 0.9600
C16 H16B 0.9600
C16 H16C 0.9600
C17 H17A 0.9600
C17 H17B 0.9600
C17 H17C 0.9600
C18 C23 1.369(8)
C18 C19 1.430(8)
C19 C20 1.403(9)
C19 C25 1.500(9)
C20 C21 1.371(14)
C20 H20 0.9300
C21 C22 1.382(13)
C21 H21 0.9300
C22 C23 1.420(8)
C22 H22 0.9300
C23 C24 1.493(9)
C24 H24A 0.9600
C24 H24B 0.9600
C24 H24C 0.9600
C25 H25A 0.9600
C25 H25B 0.9600
C25 H25C 0.9600
C26 C27 1.472(9)
C26 H26A 0.9600
C26 H26B 0.9600
C26 H26C 0.9600
C27 H27A 0.9700
C27 H27B 0.9700
C28 C29 1.484(8)
C28 H28A 0.9700
C28 H28B 0.9700
C29 H29A 0.9600
C29 H29B 0.9600
C29 H29C 0.9600

loop_
_geom_torsion_atom_site_label_1
_geom_torsion_atom_site_label_2
_geom_torsion_atom_site_label_3
_geom_torsion_atom_site_label_4
_geom_torsion
C18 N2 C2 C3 170.0(4)
Mg1 N2 C2 C3 -15.4(5)
C18 N2 C2 C1 -8.8(6)
Mg1 N2 C2 C1 165.7(3)
C4 N1 C6 C11 82.1(4)
Mg1 N1 C6 C11 -95.9(3)
C4 N1 C6 C7 -100.7(4)
Mg1 N1 C6 C7 81.3(3)
C6 N1 C4 C3 -165.5(3)
Mg1 N1 C4 C3 12.6(4)
C6 N1 C4 C5 13.3(5)
Mg1 N1 C4 C5 -168.6(3)
N1 C4 C3 C2 14.0(6)
C5 C4 C3 C2 -164.8(4)
N2 C2 C3 C4 -12.4(6)
C1 C2 C3 C4 166.5(4)
C10 C9 C8 C7 0.6(7)
C9 C8 C7 C6 -1.1(6)
C9 C8 C7 C15 177.1(4)
C11 C6 C7 C8 -0.4(5)
N1 C6 C7 C8 -177.5(3)
C11 C6 C7 C15 -178.6(3)
N1 C6 C7 C15 4.3(5)
C8 C9 C10 C11 1.6(7)
C9 C10 C11 C6 -3.1(6)
C9 C10 C11 C12 174.9(4)
C7 C6 C11 C10 2.4(5)
N1 C6 C11 C10 179.6(3)
C7 C6 C11 C12 -175.5(4)
N1 C6 C11 C12 1.7(5)
C10 C11 C12 C13 -63.1(6)
C6 C11 C12 C13 114.8(5)
C10 C11 C12 C14 61.7(7)
C6 C11 C12 C14 -120.4(6)
C8 C7 C15 C17 55.3(5)
C6 C7 C15 C17 -126.5(4)
C8 C7 C15 C16 -67.6(5)
C6 C7 C15 C16 110.6(4)
C2 N2 C18 C23 -90.3(5)
Mg1 N2 C18 C23 95.3(4)
C2 N2 C18 C19 94.1(5)
Mg1 N2 C18 C19 -80.3(5)
C23 C18 C19 C20 -3.0(7)
N2 C18 C19 C20 172.5(4)
C23 C18 C19 C25 174.3(5)
N2 C18 C19 C25 -10.3(7)
C18 C19 C20 C21 0.6(9)
C25 C19 C20 C21 -176.8(6)
C19 C20 C21 C22 1.5(12)
C20 C21 C22 C23 -1.4(11)
C19 C18 C23 C22 3.2(7)
N2 C18 C23 C22 -172.2(4)
C19 C18 C23 C24 -174.9(5)
N2 C18 C23 C24 9.7(7)
C21 C22 C23 C18 -1.0(9)
C21 C22 C23 C24 177.1(6)
C28 O1 C27 C26 -82.9(6)
Mg1 O1 C27 C26 78.1(6)
C27 O1 C28 C29 -87.5(6)
Mg1 O1 C28 C29 110.4(4)
